data_1553464
loop_
_publ_author_name
'Li, Zong-Rui'
'Bao, Xing-Xing'
'Sun, Jian'
'Shen, Jing'
'Wu, Dun-Qi'
'Liu, Yan-Kai'
'Deng, Qing-Hai'
'Liu, Feng'

_publ_section_title
;
 Iron-catalyzed trifluoromethylation of vinylcyclopropanes: facile
 synthesis of CF3--containing dihydronaphthalene derivatives
;
_journal_issue 8
_journal_name_full 'Organic Chemistry Frontiers'
_journal_page_first 934
_journal_paper_doi 10.1039/C6QO00166A
_journal_volume 3
_journal_year 2016
_chemical_formula_sum 'C22 H18 F3 N O6'
_chemical_formula_weight 449.37
_space_group_crystal_system triclinic
_space_group_IT_number 2
_space_group_name_Hall '-P 1'
_space_group_name_H-M_alt 'P -1'
_atom_sites_solution_hydrogens geom
_audit_creation_method SHELXL-2013
_audit_update_record
;
2016-04-19 deposited with the CCDC.
2016-05-23 downloaded from the CCDC.
;
_cell_angle_alpha 73.095(3)
_cell_angle_beta 73.520(3)
_cell_angle_gamma 84.960(3)
_cell_formula_units_Z 4
_cell_length_a 11.2660(13)
_cell_length_b 12.1474(15)
_cell_length_c 16.2780(19)
_cell_measurement_reflns_used 2578
_cell_measurement_temperature 293(2)
_cell_measurement_theta_max 51.313
_cell_measurement_theta_min 4.783
_cell_volume 2043.8(4)
_computing_cell_refinement 'Bruker SMART'
_computing_data_collection 'Bruker SMART'
_computing_data_reduction 'Bruker SHELXTL'
_computing_molecular_graphics 'Bruker SHELXTL'
_computing_publication_material 'Bruker SHELXTL'
_computing_structure_refinement 'SHELXL-2013 (Sheldrick, 2013)'
_computing_structure_solution 'Bruker SHELXTL'
_diffrn_ambient_temperature 293(2)
_diffrn_measured_fraction_theta_full 0.997
_diffrn_measured_fraction_theta_max 0.997
_diffrn_measurement_device_type 'CCD area detector'
_diffrn_measurement_method 'phi and omega scans'
_diffrn_radiation_type MoK\a
_diffrn_radiation_wavelength 0.71073
_diffrn_reflns_av_R_equivalents 0.0222
_diffrn_reflns_av_unetI/netI 0.0472
_diffrn_reflns_Laue_measured_fraction_full 0.997
_diffrn_reflns_Laue_measured_fraction_max 0.997
_diffrn_reflns_limit_h_max 13
_diffrn_reflns_limit_h_min -10
_diffrn_reflns_limit_k_max 14
_diffrn_reflns_limit_k_min -13
_diffrn_reflns_limit_l_max 19
_diffrn_reflns_limit_l_min -17
_diffrn_reflns_number 11824
_diffrn_reflns_point_group_measured_fraction_full 0.997
_diffrn_reflns_point_group_measured_fraction_max 0.997
_diffrn_reflns_theta_full 25.242
_diffrn_reflns_theta_max 25.497
_diffrn_reflns_theta_min 1.885
_exptl_absorpt_coefficient_mu 0.124
_exptl_absorpt_correction_T_max 0.7456
_exptl_absorpt_correction_T_min 0.5923
_exptl_absorpt_correction_type multi-scan
_exptl_absorpt_process_details sadabs
_exptl_crystal_colour colorless
_exptl_crystal_density_diffrn 1.460
_exptl_crystal_description prismatic
_exptl_crystal_F_000 928
_exptl_crystal_size_max 0.22
_exptl_crystal_size_mid 0.16
_exptl_crystal_size_min 0.13
_refine_diff_density_max 0.453
_refine_diff_density_min -0.352
_refine_diff_density_rms 0.046
_refine_ls_extinction_method none
_refine_ls_goodness_of_fit_ref 1.014
_refine_ls_hydrogen_treatment constr
_refine_ls_matrix_type full
_refine_ls_number_parameters 581
_refine_ls_number_reflns 7592
_refine_ls_number_restraints 0
_refine_ls_restrained_S_all 1.014
_refine_ls_R_factor_all 0.0784
_refine_ls_R_factor_gt 0.0537
_refine_ls_shift/su_max 0.000
_refine_ls_shift/su_mean 0.000
_refine_ls_structure_factor_coef Fsqd
_refine_ls_weighting_details 'w=1/[\s^2^(Fo^2^)+(0.0996P)^2^+0.0108P] where P=(Fo^2^+2Fc^2^)/3'
_refine_ls_weighting_scheme calc
_refine_ls_wR_factor_gt 0.1486
_refine_ls_wR_factor_ref 0.1685
_reflns_Friedel_coverage 0.000
_reflns_number_gt 5278
_reflns_number_total 7592
_reflns_threshold_expression 'I > 2\s(I)'
_cod_data_source_file c6qo00166a2.cif
_cod_data_source_block cd16112
_cod_database_code 1553464
_shelx_space_group_comment
; 
The symmetry employed for this shelxl refinement is uniquely defined 
by the following loop, which should always be used as a source of 
symmetry information in preference to the above space-group names. 
They are only intended as comments. 
;
_shelxl_version_number 2013-4

loop_
_space_group_symop_operation_xyz
'x, y, z'
'-x, -y, -z'

loop_
_atom_site_label
_atom_site_type_symbol
_atom_site_fract_x
_atom_site_fract_y
_atom_site_fract_z
_atom_site_U_iso_or_equiv
_atom_site_adp_type
_atom_site_occupancy
_atom_site_site_symmetry_order
_atom_site_calc_flag
_atom_site_refinement_flags_posn
_atom_site_refinement_flags_adp
F1 F 0.0774(2) 0.25422(17) 0.85283(11) 0.0926(6) Uani 1 1 d . .
F2 F 0.25859(17) 0.18555(18) 0.85402(11) 0.0843(6) Uani 1 1 d . .
F3 F 0.09839(17) 0.09124(16) 0.94055(9) 0.0771(5) Uani 1 1 d . .
F4 F 0.9366(2) 0.40875(19) -0.00496(18) 0.1209(9) Uani 1 1 d . .
F5 F 0.94082(19) 0.3646(2) 0.12966(17) 0.1196(9) Uani 1 1 d . .
F6 F 1.08475(15) 0.31025(19) 0.03445(14) 0.0946(6) Uani 1 1 d . .
N1 N 0.1227(2) 0.02368(19) 0.32097(14) 0.0518(5) Uani 1 1 d . .
N2 N 0.2744(2) -0.1134(2) 0.11894(14) 0.0545(6) Uani 1 1 d . .
O1 O 0.04907(18) 0.48196(16) 0.62923(13) 0.0622(5) Uani 1 1 d . .
O2 O 0.24595(17) 0.49674(16) 0.62673(12) 0.0596(5) Uani 1 1 d . .
O3 O 0.2808(2) 0.40740(16) 0.38637(11) 0.0702(6) Uani 1 1 d . .
O4 O 0.21098(16) 0.55810(14) 0.43749(10) 0.0498(4) Uani 1 1 d . .
O5 O 0.1922(2) -0.05900(18) 0.32255(14) 0.0714(6) Uani 1 1 d . .
O6 O 0.0569(2) 0.05224(19) 0.27045(14) 0.0763(6) Uani 1 1 d . .
O7 O 0.60470(18) 0.50931(15) 0.06266(12) 0.0601(5) Uani 1 1 d . .
O8 O 0.55330(17) 0.48219(14) 0.21027(12) 0.0548(5) Uani 1 1 d . .
O9 O 0.30443(17) 0.25263(17) 0.23383(13) 0.0663(5) Uani 1 1 d . .
O10 O 0.33089(16) 0.43954(17) 0.16050(12) 0.0601(5) Uani 1 1 d . .
O11 O 0.3146(2) -0.20817(19) 0.14997(15) 0.0780(6) Uani 1 1 d . .
O12 O 0.1770(2) -0.0986(2) 0.09864(16) 0.0823(7) Uani 1 1 d . .
C1 C 0.3197(2) 0.31127(19) 0.56957(14) 0.0379(5) Uani 1 1 d . .
C2 C 0.4393(2) 0.3475(2) 0.52370(16) 0.0479(6) Uani 1 1 d . .
H2 H 0.4527 0.4111 0.4739 0.057 Uiso 1 1 calc R U
C3 C 0.5391(2) 0.2907(3) 0.55070(18) 0.0562(7) Uani 1 1 d . .
H3 H 0.6190 0.3171 0.5199 0.067 Uiso 1 1 calc R U
C4 C 0.5206(2) 0.1950(3) 0.62327(18) 0.0567(7) Uani 1 1 d . .
H4 H 0.5880 0.1557 0.6408 0.068 Uiso 1 1 calc R U
C5 C 0.4012(2) 0.1574(2) 0.67021(17) 0.0493(6) Uani 1 1 d . .
H5A H 0.3893 0.0921 0.7187 0.059 Uiso 1 1 calc R U
C6 C 0.2987(2) 0.21593(19) 0.64581(14) 0.0359(5) Uani 1 1 d . .
C7 C 0.1701(2) 0.17965(18) 0.69549(14) 0.0361(5) Uani 1 1 d . .
C8 C 0.0786(2) 0.21446(19) 0.65713(14) 0.0377(5) Uani 1 1 d . .
H8 H -0.0012 0.1895 0.6894 0.045 Uiso 1 1 calc R U
C9 C 0.0987(2) 0.29270(19) 0.56357(14) 0.0371(5) Uani 1 1 d . .
H9 H 0.0238 0.3401 0.5627 0.045 Uiso 1 1 calc R U
C10 C 0.2066(2) 0.37623(18) 0.54541(14) 0.0364(5) Uani 1 1 d . .
C11 C 0.1555(2) 0.45750(19) 0.60566(15) 0.0422(6) Uani 1 1 d . .
C12 C 0.2085(4) 0.5748(3) 0.6827(2) 0.0889(11) Uani 1 1 d . .
H12A H 0.1683 0.6411 0.6529 0.133 Uiso 1 1 calc R U
H12B H 0.2802 0.5986 0.6937 0.133 Uiso 1 1 calc R U
H12C H 0.1523 0.5362 0.7384 0.133 Uiso 1 1 calc R U
C13 C 0.2381(2) 0.4475(2) 0.44698(15) 0.0425(5) Uani 1 1 d . .
C14 C 0.2371(3) 0.6300(2) 0.34564(17) 0.0627(7) Uani 1 1 d . .
H14A H 0.3201 0.6153 0.3139 0.094 Uiso 1 1 calc R U
H14B H 0.2288 0.7095 0.3450 0.094 Uiso 1 1 calc R U
H14C H 0.1799 0.6124 0.3175 0.094 Uiso 1 1 calc R U
C15 C 0.1408(2) 0.1016(2) 0.78928(14) 0.0427(5) Uani 1 1 d . .
H15A H 0.0591 0.0695 0.8039 0.051 Uiso 1 1 calc R U
H15B H 0.1997 0.0383 0.7915 0.051 Uiso 1 1 calc R U
C16 C 0.1439(3) 0.1586(2) 0.85861(16) 0.0518(6) Uani 1 1 d . .
C17 C 0.1091(2) 0.22192(19) 0.49829(14) 0.0366(5) Uani 1 1 d . .
C18 C 0.1933(2) 0.1325(2) 0.49253(16) 0.0497(6) Uani 1 1 d . .
H18 H 0.2478 0.1162 0.5281 0.060 Uiso 1 1 calc R U
C19 C 0.1982(2) 0.0674(2) 0.43507(16) 0.0499(6) Uani 1 1 d . .
H19 H 0.2557 0.0080 0.4314 0.060 Uiso 1 1 calc R U
C20 C 0.1172(2) 0.0914(2) 0.38363(15) 0.0409(5) Uani 1 1 d . .
C21 C 0.0323(3) 0.1783(3) 0.38770(19) 0.0626(8) Uani 1 1 d . .
H21 H -0.0221 0.1940 0.3520 0.075 Uiso 1 1 calc R U
C22 C 0.0287(3) 0.2426(2) 0.44594(18) 0.0584(7) Uani 1 1 d . .
H22 H -0.0297 0.3013 0.4497 0.070 Uiso 1 1 calc R U
C23 C 0.5681(2) 0.24854(18) 0.23361(14) 0.0382(5) Uani 1 1 d . .
C24 C 0.5052(3) 0.2191(2) 0.32363(15) 0.0501(6) Uani 1 1 d . .
H24 H 0.4235 0.2426 0.3416 0.060 Uiso 1 1 calc R U
C25 C 0.5627(3) 0.1556(2) 0.38637(18) 0.0635(8) Uani 1 1 d . .
H25 H 0.5186 0.1339 0.4462 0.076 Uiso 1 1 calc R U
C26 C 0.6836(3) 0.1243(2) 0.3616(2) 0.0666(8) Uani 1 1 d . .
H26 H 0.7230 0.0838 0.4046 0.080 Uiso 1 1 calc R U
C27 C 0.7478(3) 0.1529(2) 0.27233(19) 0.0544(7) Uani 1 1 d . .
H27 H 0.8304 0.1313 0.2559 0.065 Uiso 1 1 calc R U
C28 C 0.6920(2) 0.21317(19) 0.20656(15) 0.0409(5) Uani 1 1 d . .
C29 C 0.7545(2) 0.2362(2) 0.11012(16) 0.0429(6) Uani 1 1 d . .
C30 C 0.6883(2) 0.2664(2) 0.05102(15) 0.0450(6) Uani 1 1 d . .
H30 H 0.7296 0.2761 -0.0088 0.054 Uiso 1 1 calc R U
C31 C 0.5506(2) 0.28570(19) 0.07548(14) 0.0404(5) Uani 1 1 d . .
H31 H 0.5314 0.3481 0.0272 0.048 Uiso 1 1 calc R U
C32 C 0.5121(2) 0.32668(18) 0.16197(14) 0.0376(5) Uani 1 1 d . .
C33 C 0.5633(2) 0.4498(2) 0.13714(16) 0.0416(5) Uani 1 1 d . .
C34 C 0.5912(3) 0.5978(2) 0.1951(2) 0.0777(9) Uani 1 1 d . .
H34A H 0.6742 0.6089 0.1569 0.117 Uiso 1 1 calc R U
H34B H 0.5884 0.6109 0.2510 0.117 Uiso 1 1 calc R U
H34C H 0.5365 0.6509 0.1671 0.117 Uiso 1 1 calc R U
C35 C 0.3707(2) 0.3336(2) 0.19165(16) 0.0456(6) Uani 1 1 d . .
C36 C 0.1974(3) 0.4556(4) 0.1790(3) 0.0910(11) Uani 1 1 d . .
H36A H 0.1646 0.4102 0.1511 0.136 Uiso 1 1 calc R U
H36B H 0.1788 0.5354 0.1557 0.136 Uiso 1 1 calc R U
H36C H 0.1606 0.4319 0.2422 0.136 Uiso 1 1 calc R U
C37 C 0.8926(2) 0.2195(2) 0.0779(2) 0.0557(7) Uani 1 1 d . .
H37A H 0.9190 0.1571 0.1218 0.067 Uiso 1 1 calc R U
H37B H 0.9111 0.1974 0.0229 0.067 Uiso 1 1 calc R U
C38 C 0.9634(3) 0.3241(3) 0.0621(2) 0.0646(8) Uani 1 1 d . .
C39 C 0.4815(2) 0.17872(19) 0.08365(14) 0.0378(5) Uani 1 1 d . .
C40 C 0.5226(2) 0.0689(2) 0.11821(16) 0.0460(6) Uani 1 1 d . .
H40 H 0.5965 0.0596 0.1343 0.055 Uiso 1 1 calc R U
C41 C 0.4565(2) -0.0271(2) 0.12935(16) 0.0477(6) Uani 1 1 d . .
H41 H 0.4849 -0.1006 0.1527 0.057 Uiso 1 1 calc R U
C42 C 0.3473(2) -0.0114(2) 0.10502(14) 0.0426(6) Uani 1 1 d . .
C43 C 0.3050(2) 0.0957(2) 0.06854(17) 0.0498(6) Uani 1 1 d . .
H43 H 0.2319 0.1042 0.0515 0.060 Uiso 1 1 calc R U
C44 C 0.3727(2) 0.1905(2) 0.05752(16) 0.0474(6) Uani 1 1 d . .
H44 H 0.3453 0.2636 0.0322 0.057 Uiso 1 1 calc R U

loop_
_atom_site_aniso_label
_atom_site_aniso_U_11
_atom_site_aniso_U_22
_atom_site_aniso_U_33
_atom_site_aniso_U_23
_atom_site_aniso_U_13
_atom_site_aniso_U_12
F1 0.1473(18) 0.0680(12) 0.0696(11) -0.0377(10) -0.0284(12) 0.0220(12)
F2 0.0867(13) 0.1100(15) 0.0684(11) -0.0360(10) -0.0164(9) -0.0411(11)
F3 0.0956(13) 0.0922(13) 0.0371(8) -0.0076(8) -0.0110(8) -0.0264(10)
F4 0.1072(17) 0.0780(15) 0.164(2) 0.0173(15) -0.0576(16) -0.0371(12)
F5 0.0915(14) 0.141(2) 0.1503(19) -0.1041(18) 0.0095(13) -0.0506(13)
F6 0.0448(10) 0.1115(16) 0.1294(16) -0.0416(13) -0.0120(10) -0.0204(10)
N1 0.0578(13) 0.0494(13) 0.0573(13) -0.0236(11) -0.0202(11) -0.0027(11)
N2 0.0637(15) 0.0537(15) 0.0511(12) -0.0175(11) -0.0150(11) -0.0170(11)
O1 0.0552(12) 0.0544(12) 0.0800(13) -0.0369(10) -0.0055(10) 0.0040(9)
O2 0.0737(12) 0.0551(11) 0.0717(12) -0.0392(10) -0.0365(10) 0.0156(9)
O3 0.1071(16) 0.0516(12) 0.0399(10) -0.0139(9) -0.0032(10) 0.0091(11)
O4 0.0649(11) 0.0350(9) 0.0455(9) -0.0045(7) -0.0164(8) 0.0018(8)
O5 0.0824(14) 0.0653(13) 0.0875(14) -0.0479(12) -0.0338(12) 0.0181(11)
O6 0.0925(15) 0.0839(16) 0.0839(14) -0.0451(12) -0.0536(13) 0.0103(12)
O7 0.0771(13) 0.0402(10) 0.0567(11) -0.0014(9) -0.0166(10) -0.0135(9)
O8 0.0754(12) 0.0373(10) 0.0610(11) -0.0154(8) -0.0295(9) -0.0071(8)
O9 0.0490(11) 0.0653(13) 0.0792(13) -0.0224(11) -0.0013(10) -0.0174(10)
O10 0.0482(11) 0.0623(13) 0.0713(12) -0.0133(10) -0.0270(9) 0.0102(9)
O11 0.1040(17) 0.0481(13) 0.0867(15) -0.0025(11) -0.0427(13) -0.0237(12)
O12 0.0655(14) 0.0780(15) 0.1181(18) -0.0296(14) -0.0384(13) -0.0229(11)
C1 0.0409(13) 0.0329(12) 0.0422(12) -0.0156(10) -0.0093(10) -0.0016(10)
C2 0.0451(15) 0.0492(15) 0.0472(13) -0.0140(12) -0.0060(11) -0.0089(11)
C3 0.0394(14) 0.074(2) 0.0567(16) -0.0255(15) -0.0051(12) -0.0096(13)
C4 0.0396(14) 0.073(2) 0.0654(17) -0.0278(16) -0.0206(13) 0.0098(13)
C5 0.0505(15) 0.0500(15) 0.0509(14) -0.0148(12) -0.0201(12) 0.0059(12)
C6 0.0392(12) 0.0344(12) 0.0387(11) -0.0149(10) -0.0129(10) 0.0003(9)
C7 0.0440(13) 0.0315(12) 0.0355(11) -0.0121(9) -0.0115(10) -0.0029(10)
C8 0.0373(12) 0.0360(12) 0.0390(12) -0.0126(10) -0.0053(10) -0.0043(10)
C9 0.0366(12) 0.0350(12) 0.0428(12) -0.0140(10) -0.0140(10) 0.0055(9)
C10 0.0439(13) 0.0289(11) 0.0362(11) -0.0097(9) -0.0105(10) 0.0008(9)
C11 0.0540(16) 0.0311(12) 0.0391(12) -0.0079(10) -0.0109(11) 0.0000(11)
C12 0.125(3) 0.077(2) 0.109(3) -0.067(2) -0.069(2) 0.037(2)
C13 0.0476(14) 0.0362(13) 0.0433(13) -0.0111(11) -0.0116(11) -0.0009(10)
C14 0.076(2) 0.0468(16) 0.0545(15) 0.0051(13) -0.0203(14) -0.0020(14)
C15 0.0489(14) 0.0375(13) 0.0414(12) -0.0085(10) -0.0118(11) -0.0082(10)
C16 0.0625(17) 0.0481(16) 0.0440(14) -0.0114(12) -0.0109(12) -0.0131(13)
C17 0.0412(12) 0.0314(12) 0.0375(11) -0.0073(9) -0.0137(10) 0.0005(9)
C18 0.0604(16) 0.0477(15) 0.0538(14) -0.0219(12) -0.0319(13) 0.0146(12)
C19 0.0610(16) 0.0420(14) 0.0537(14) -0.0207(12) -0.0236(13) 0.0150(12)
C20 0.0453(13) 0.0373(13) 0.0437(12) -0.0141(10) -0.0138(11) -0.0036(10)
C21 0.0717(19) 0.0649(18) 0.0787(19) -0.0371(16) -0.0518(16) 0.0208(15)
C22 0.0659(17) 0.0541(17) 0.0750(18) -0.0333(14) -0.0415(15) 0.0250(13)
C23 0.0486(14) 0.0284(11) 0.0412(12) -0.0112(10) -0.0153(10) -0.0032(10)
C24 0.0670(17) 0.0410(14) 0.0402(13) -0.0114(11) -0.0110(12) -0.0005(12)
C25 0.104(3) 0.0467(16) 0.0419(14) -0.0115(12) -0.0254(15) 0.0026(16)
C26 0.112(3) 0.0402(15) 0.0632(18) -0.0129(13) -0.0541(18) 0.0146(16)
C27 0.0672(17) 0.0402(14) 0.0711(18) -0.0246(13) -0.0371(15) 0.0124(12)
C28 0.0483(14) 0.0304(12) 0.0520(14) -0.0167(10) -0.0202(11) -0.0011(10)
C29 0.0435(13) 0.0366(13) 0.0522(14) -0.0200(11) -0.0094(11) -0.0056(10)
C30 0.0488(14) 0.0448(14) 0.0406(12) -0.0165(11) -0.0017(11) -0.0152(11)
C31 0.0504(14) 0.0362(13) 0.0351(11) -0.0051(10) -0.0149(10) -0.0079(10)
C32 0.0401(12) 0.0332(12) 0.0392(12) -0.0088(10) -0.0105(10) -0.0044(9)
C33 0.0420(13) 0.0334(13) 0.0519(14) -0.0089(11) -0.0199(11) 0.0002(10)
C34 0.105(2) 0.0394(16) 0.103(2) -0.0238(16) -0.044(2) -0.0095(16)
C35 0.0442(14) 0.0520(16) 0.0450(13) -0.0180(12) -0.0129(11) -0.0048(12)
C36 0.0521(19) 0.113(3) 0.115(3) -0.038(2) -0.0370(19) 0.0266(19)
C37 0.0450(15) 0.0489(15) 0.0740(18) -0.0247(14) -0.0084(13) -0.0044(12)
C38 0.0497(17) 0.0575(18) 0.090(2) -0.0235(17) -0.0177(15) -0.0087(13)
C39 0.0432(13) 0.0388(13) 0.0329(11) -0.0093(10) -0.0120(10) -0.0042(10)
C40 0.0475(14) 0.0431(14) 0.0541(14) -0.0121(11) -0.0250(12) -0.0022(11)
C41 0.0580(16) 0.0360(13) 0.0518(14) -0.0077(11) -0.0227(12) -0.0030(11)
C42 0.0498(14) 0.0444(14) 0.0367(12) -0.0142(10) -0.0101(10) -0.0114(11)
C43 0.0505(15) 0.0533(16) 0.0558(14) -0.0169(12) -0.0270(12) -0.0053(12)
C44 0.0566(15) 0.0421(14) 0.0496(13) -0.0099(11) -0.0266(12) 0.0001(11)

loop_
_atom_type_symbol
_atom_type_description
_atom_type_scat_dispersion_real
_atom_type_scat_dispersion_imag
_atom_type_scat_source
C C 0.0033 0.0016 'International Tables Vol C Tables 4.2.6.8 and 6.1.1.4'
H H 0.0000 0.0000 'International Tables Vol C Tables 4.2.6.8 and 6.1.1.4'
N N 0.0061 0.0033 'International Tables Vol C Tables 4.2.6.8 and 6.1.1.4'
O O 0.0106 0.0060 'International Tables Vol C Tables 4.2.6.8 and 6.1.1.4'
F F 0.0171 0.0103 'International Tables Vol C Tables 4.2.6.8 and 6.1.1.4'

loop_
_geom_angle_atom_site_label_1
_geom_angle_atom_site_label_2
_geom_angle_atom_site_label_3
_geom_angle
O6 N1 O5 123.0(2)
O6 N1 C20 118.6(2)
O5 N1 C20 118.4(2)
O12 N2 O11 123.3(2)
O12 N2 C42 118.2(2)
O11 N2 C42 118.5(2)
C11 O2 C12 115.9(2)
C13 O4 C14 115.1(2)
C33 O8 C34 115.4(2)
C35 O10 C36 116.3(2)
C2 C1 C6 119.8(2)
C2 C1 C10 122.5(2)
C6 C1 C10 117.52(19)
C3 C2 C1 121.0(2)
C3 C2 H2 119.5
C1 C2 H2 119.5
C4 C3 C2 120.0(2)
C4 C3 H3 120.0
C2 C3 H3 120.0
C3 C4 C5 119.8(2)
C3 C4 H4 120.1
C5 C4 H4 120.1
C4 C5 C6 121.1(2)
C4 C5 H5A 119.5
C6 C5 H5A 119.5
C5 C6 C1 118.3(2)
C5 C6 C7 122.5(2)
C1 C6 C7 119.22(19)
C8 C7 C6 120.16(19)
C8 C7 C15 119.0(2)
C6 C7 C15 120.87(19)
C7 C8 C9 122.9(2)
C7 C8 H8 118.6
C9 C8 H8 118.6
C8 C9 C17 110.06(18)
C8 C9 C10 108.21(17)
C17 C9 C10 117.92(18)
C8 C9 H9 106.7
C17 C9 H9 106.7
C10 C9 H9 106.7
C1 C10 C13 111.52(18)
C1 C10 C11 109.69(17)
C13 C10 C11 109.24(17)
C1 C10 C9 111.54(17)
C13 C10 C9 108.92(17)
C11 C10 C9 105.75(17)
O1 C11 O2 124.5(2)
O1 C11 C10 124.2(2)
O2 C11 C10 111.2(2)
O2 C12 H12A 109.5
O2 C12 H12B 109.5
H12A C12 H12B 109.5
O2 C12 H12C 109.5
H12A C12 H12C 109.5
H12B C12 H12C 109.5
O3 C13 O4 123.9(2)
O3 C13 C10 123.6(2)
O4 C13 C10 112.45(19)
O4 C14 H14A 109.5
O4 C14 H14B 109.5
H14A C14 H14B 109.5
O4 C14 H14C 109.5
H14A C14 H14C 109.5
H14B C14 H14C 109.5
C16 C15 C7 114.63(19)
C16 C15 H15A 108.6
C7 C15 H15A 108.6
C16 C15 H15B 108.6
C7 C15 H15B 108.6
H15A C15 H15B 107.6
F1 C16 F3 106.1(2)
F1 C16 F2 107.3(2)
F3 C16 F2 106.1(2)
F1 C16 C15 112.4(2)
F3 C16 C15 111.8(2)
F2 C16 C15 112.7(2)
C22 C17 C18 117.9(2)
C22 C17 C9 119.7(2)
C18 C17 C9 122.38(19)
C19 C18 C17 121.3(2)
C19 C18 H18 119.4
C17 C18 H18 119.4
C20 C19 C18 118.9(2)
C20 C19 H19 120.5
C18 C19 H19 120.5
C21 C20 C19 121.5(2)
C21 C20 N1 119.0(2)
C19 C20 N1 119.5(2)
C20 C21 C22 118.7(2)
C20 C21 H21 120.7
C22 C21 H21 120.7
C17 C22 C21 121.7(2)
C17 C22 H22 119.2
C21 C22 H22 119.2
C24 C23 C28 119.6(2)
C24 C23 C32 122.6(2)
C28 C23 C32 117.56(19)
C25 C24 C23 120.5(3)
C25 C24 H24 119.7
C23 C24 H24 119.7
C26 C25 C24 120.5(3)
C26 C25 H25 119.7
C24 C25 H25 119.7
C25 C26 C27 119.7(3)
C25 C26 H26 120.2
C27 C26 H26 120.2
C26 C27 C28 121.7(3)
C26 C27 H27 119.2
C28 C27 H27 119.2
C27 C28 C23 117.9(2)
C27 C28 C29 123.0(2)
C23 C28 C29 119.1(2)
C30 C29 C28 120.0(2)
C30 C29 C37 119.2(2)
C28 C29 C37 120.7(2)
C29 C30 C31 123.7(2)
C29 C30 H30 118.1
C31 C30 H30 118.1
C30 C31 C39 111.20(19)
C30 C31 C32 108.86(18)
C39 C31 C32 113.36(17)
C30 C31 H31 107.7
C39 C31 H31 107.7
C32 C31 H31 107.7
C23 C32 C35 113.48(19)
C23 C32 C33 108.62(17)
C35 C32 C33 107.98(18)
C23 C32 C31 110.82(18)
C35 C32 C31 108.26(17)
C33 C32 C31 107.47(17)
O7 C33 O8 124.0(2)
O7 C33 C32 125.3(2)
O8 C33 C32 110.64(19)
O8 C34 H34A 109.5
O8 C34 H34B 109.5
H34A C34 H34B 109.5
O8 C34 H34C 109.5
H34A C34 H34C 109.5
H34B C34 H34C 109.5
O9 C35 O10 124.5(2)
O9 C35 C32 124.3(2)
O10 C35 C32 111.0(2)
O10 C36 H36A 109.5
O10 C36 H36B 109.5
H36A C36 H36B 109.5
O10 C36 H36C 109.5
H36A C36 H36C 109.5
H36B C36 H36C 109.5
C38 C37 C29 112.8(2)
C38 C37 H37A 109.0
C29 C37 H37A 109.0
C38 C37 H37B 109.0
C29 C37 H37B 109.0
H37A C37 H37B 107.8
F5 C38 F6 107.8(2)
F5 C38 F4 106.6(3)
F6 C38 F4 104.0(3)
F5 C38 C37 114.3(3)
F6 C38 C37 113.4(3)
F4 C38 C37 109.9(3)
C40 C39 C44 118.3(2)
C40 C39 C31 121.8(2)
C44 C39 C31 119.8(2)
C41 C40 C39 121.5(2)
C41 C40 H40 119.3
C39 C40 H40 119.3
C42 C41 C40 118.3(2)
C42 C41 H41 120.9
C40 C41 H41 120.9
C43 C42 C41 122.0(2)
C43 C42 N2 119.4(2)
C41 C42 N2 118.6(2)
C42 C43 C44 118.8(2)
C42 C43 H43 120.6
C44 C43 H43 120.6
C43 C44 C39 121.0(2)
C43 C44 H44 119.5
C39 C44 H44 119.5

loop_
_geom_bond_atom_site_label_1
_geom_bond_atom_site_label_2
_geom_bond_distance
F1 C16 1.321(3)
F2 C16 1.337(3)
F3 C16 1.328(3)
F4 C38 1.349(4)
F5 C38 1.285(3)
F6 C38 1.324(3)
N1 O6 1.217(3)
N1 O5 1.217(3)
N1 C20 1.471(3)
N2 O12 1.218(3)
N2 O11 1.219(3)
N2 C42 1.473(3)
O1 C11 1.190(3)
O2 C11 1.328(3)
O2 C12 1.457(3)
O3 C13 1.188(3)
O4 C13 1.326(3)
O4 C14 1.456(3)
O7 C33 1.200(3)
O8 C33 1.332(3)
O8 C34 1.434(3)
O9 C35 1.200(3)
O10 C35 1.328(3)
O10 C36 1.455(3)
C1 C2 1.382(3)
C1 C6 1.408(3)
C1 C10 1.526(3)
C2 C3 1.379(4)
C2 H2 0.9300
C3 C4 1.377(4)
C3 H3 0.9300
C4 C5 1.387(4)
C4 H4 0.9300
C5 C6 1.396(3)
C5 H5A 0.9300
C6 C7 1.479(3)
C7 C8 1.329(3)
C7 C15 1.505(3)
C8 C9 1.508(3)
C8 H8 0.9300
C9 C17 1.525(3)
C9 C10 1.560(3)
C9 H9 0.9800
C10 C13 1.539(3)
C10 C11 1.553(3)
C12 H12A 0.9600
C12 H12B 0.9600
C12 H12C 0.9600
C14 H14A 0.9600
C14 H14B 0.9600
C14 H14C 0.9600
C15 C16 1.495(3)
C15 H15A 0.9700
C15 H15B 0.9700
C17 C22 1.372(3)
C17 C18 1.384(3)
C18 C19 1.378(3)
C18 H18 0.9300
C19 C20 1.365(3)
C19 H19 0.9300
C20 C21 1.364(3)
C21 C22 1.383(3)
C21 H21 0.9300
C22 H22 0.9300
C23 C24 1.389(3)
C23 C28 1.407(3)
C23 C32 1.526(3)
C24 C25 1.374(4)
C24 H24 0.9300
C25 C26 1.359(4)
C25 H25 0.9300
C26 C27 1.382(4)
C26 H26 0.9300
C27 C28 1.386(3)
C27 H27 0.9300
C28 C29 1.480(3)
C29 C30 1.330(3)
C29 C37 1.509(3)
C30 C31 1.503(3)
C30 H30 0.9300
C31 C39 1.527(3)
C31 C32 1.562(3)
C31 H31 0.9800
C32 C35 1.530(3)
C32 C33 1.549(3)
C34 H34A 0.9600
C34 H34B 0.9600
C34 H34C 0.9600
C36 H36A 0.9600
C36 H36B 0.9600
C36 H36C 0.9600
C37 C38 1.479(4)
C37 H37A 0.9700
C37 H37B 0.9700
C39 C40 1.384(3)
C39 C44 1.390(3)
C40 C41 1.379(3)
C40 H40 0.9300
C41 C42 1.378(3)
C41 H41 0.9300
C42 C43 1.369(3)
C43 C44 1.378(3)
C43 H43 0.9300
C44 H44 0.9300

loop_
_geom_torsion_atom_site_label_1
_geom_torsion_atom_site_label_2
_geom_torsion_atom_site_label_3
_geom_torsion_atom_site_label_4
_geom_torsion
C6 C1 C2 C3 0.9(3)
C10 C1 C2 C3 176.0(2)
C1 C2 C3 C4 1.3(4)
C2 C3 C4 C5 -1.4(4)
C3 C4 C5 C6 -0.8(4)
C4 C5 C6 C1 3.0(3)
C4 C5 C6 C7 -178.7(2)
C2 C1 C6 C5 -3.0(3)
C10 C1 C6 C5 -178.33(19)
C2 C1 C6 C7 178.61(19)
C10 C1 C6 C7 3.3(3)
C5 C6 C7 C8 -160.3(2)
C1 C6 C7 C8 18.0(3)
C5 C6 C7 C15 18.7(3)
C1 C6 C7 C15 -162.9(2)
C6 C7 C8 C9 -1.0(3)
C15 C7 C8 C9 179.9(2)
C7 C8 C9 C17 97.2(2)
C7 C8 C9 C10 -33.0(3)
C2 C1 C10 C13 25.0(3)
C6 C1 C10 C13 -159.76(19)
C2 C1 C10 C11 -96.1(2)
C6 C1 C10 C11 79.1(2)
C2 C1 C10 C9 147.0(2)
C6 C1 C10 C9 -37.7(3)
C8 C9 C10 C1 50.2(2)
C17 C9 C10 C1 -75.5(2)
C8 C9 C10 C13 173.70(18)
C17 C9 C10 C13 48.0(2)
C8 C9 C10 C11 -69.0(2)
C17 C9 C10 C11 165.33(17)
C12 O2 C11 O1 0.0(4)
C12 O2 C11 C10 179.5(2)
C1 C10 C11 O1 -148.1(2)
C13 C10 C11 O1 89.4(3)
C9 C10 C11 O1 -27.7(3)
C1 C10 C11 O2 32.4(2)
C13 C10 C11 O2 -90.1(2)
C9 C10 C11 O2 152.81(18)
C14 O4 C13 O3 0.1(4)
C14 O4 C13 C10 -179.19(19)
C1 C10 C13 O3 57.4(3)
C11 C10 C13 O3 178.8(2)
C9 C10 C13 O3 -66.2(3)
C1 C10 C13 O4 -123.4(2)
C11 C10 C13 O4 -1.9(3)
C9 C10 C13 O4 113.1(2)
C8 C7 C15 C16 -105.8(3)
C6 C7 C15 C16 75.1(3)
C7 C15 C16 F1 50.7(3)
C7 C15 C16 F3 169.9(2)
C7 C15 C16 F2 -70.6(3)
C8 C9 C17 C22 122.2(2)
C10 C9 C17 C22 -113.0(3)
C8 C9 C17 C18 -54.5(3)
C10 C9 C17 C18 70.3(3)
C22 C17 C18 C19 1.1(4)
C9 C17 C18 C19 177.8(2)
C17 C18 C19 C20 -0.6(4)
C18 C19 C20 C21 0.2(4)
C18 C19 C20 N1 179.0(2)
O6 N1 C20 C21 4.8(4)
O5 N1 C20 C21 -174.6(3)
O6 N1 C20 C19 -174.0(2)
O5 N1 C20 C19 6.6(3)
C19 C20 C21 C22 -0.4(4)
N1 C20 C21 C22 -179.2(2)
C18 C17 C22 C21 -1.2(4)
C9 C17 C22 C21 -178.1(3)
C20 C21 C22 C17 0.9(5)
C28 C23 C24 C25 -0.2(4)
C32 C23 C24 C25 -175.1(2)
C23 C24 C25 C26 2.5(4)
C24 C25 C26 C27 -2.4(4)
C25 C26 C27 C28 0.0(4)
C26 C27 C28 C23 2.3(4)
C26 C27 C28 C29 -174.5(2)
C24 C23 C28 C27 -2.2(3)
C32 C23 C28 C27 173.0(2)
C24 C23 C28 C29 174.7(2)
C32 C23 C28 C29 -10.1(3)
C27 C28 C29 C30 162.2(2)
C23 C28 C29 C30 -14.5(3)
C27 C28 C29 C37 -14.4(3)
C23 C28 C29 C37 168.9(2)
C28 C29 C30 C31 3.6(3)
C37 C29 C30 C31 -179.8(2)
C29 C30 C31 C39 -97.0(3)
C29 C30 C31 C32 28.6(3)
C24 C23 C32 C35 -20.8(3)
C28 C23 C32 C35 164.15(19)
C24 C23 C32 C33 99.3(2)
C28 C23 C32 C33 -75.8(2)
C24 C23 C32 C31 -142.9(2)
C28 C23 C32 C31 42.1(3)
C30 C31 C32 C23 -49.0(2)
C39 C31 C32 C23 75.3(2)
C30 C31 C32 C35 -174.04(19)
C39 C31 C32 C35 -49.7(2)
C30 C31 C32 C33 69.6(2)
C39 C31 C32 C33 -166.13(18)
C34 O8 C33 O7 2.5(4)
C34 O8 C33 C32 -176.4(2)
C23 C32 C33 O7 132.1(2)
C35 C32 C33 O7 -104.4(3)
C31 C32 C33 O7 12.2(3)
C23 C32 C33 O8 -48.9(2)
C35 C32 C33 O8 74.5(2)
C31 C32 C33 O8 -168.88(18)
C36 O10 C35 O9 -0.7(4)
C36 O10 C35 C32 175.9(2)
C23 C32 C35 O9 -41.7(3)
C33 C32 C35 O9 -162.2(2)
C31 C32 C35 O9 81.7(3)
C23 C32 C35 O10 141.65(19)
C33 C32 C35 O10 21.2(2)
C31 C32 C35 O10 -94.9(2)
C30 C29 C37 C38 94.1(3)
C28 C29 C37 C38 -89.3(3)
C29 C37 C38 F5 55.3(4)
C29 C37 C38 F6 179.5(2)
C29 C37 C38 F4 -64.6(3)
C30 C31 C39 C40 36.5(3)
C32 C31 C39 C40 -86.6(3)
C30 C31 C39 C44 -144.8(2)
C32 C31 C39 C44 92.2(2)
C44 C39 C40 C41 -1.9(4)
C31 C39 C40 C41 176.8(2)
C39 C40 C41 C42 0.1(4)
C40 C41 C42 C43 1.6(4)
C40 C41 C42 N2 -178.4(2)
O12 N2 C42 C43 -1.2(3)
O11 N2 C42 C43 178.7(2)
O12 N2 C42 C41 178.8(2)
O11 N2 C42 C41 -1.3(3)
C41 C42 C43 C44 -1.3(4)
N2 C42 C43 C44 178.7(2)
C42 C43 C44 C39 -0.7(4)
C40 C39 C44 C43 2.3(4)
C31 C39 C44 C43 -176.5(2)
